data_2104975
loop_
_publ_author_name
'Solanko, Katarzyna A.'
'Bond, Andrew D.'

_publ_section_title
;
 Intermolecular interactions and unexpected isostructurality in the
 crystal structures of the dichlorobenzaldehyde isomers
;
_journal_coeditor_code GP5044
_journal_issue 5
_journal_name_full 'Acta Crystallographica Section B'
_journal_page_first 437
_journal_page_last 445
_journal_paper_doi 10.1107/S0108768111035786
_journal_volume 67
_journal_year 2011
_chemical_formula_moiety 'C7 H4 Cl2 O'
_chemical_formula_sum 'C7 H4 Cl2 O'
_chemical_formula_weight 175.00
_chemical_name_common 2,5-dichlorobenzaldehyde
_space_group_IT_number 2
_symmetry_cell_setting triclinic
_symmetry_space_group_name_Hall '-P 1'
_symmetry_space_group_name_H-M 'P -1'
_atom_sites_solution_hydrogens geom
_atom_sites_solution_primary direct
_atom_sites_solution_secondary difmap
_cell_angle_alpha 89.091(5)
_cell_angle_beta 85.728(5)
_cell_angle_gamma 81.115(5)
_cell_formula_units_Z 3
_cell_length_a 3.8150(5)
_cell_length_b 7.8290(11)
_cell_length_c 17.895(3)
_cell_measurement_reflns_used 1343
_cell_measurement_temperature 120(2)
_cell_measurement_theta_max 24.12
_cell_measurement_theta_min 2.87
_cell_volume 526.60(13)
_computing_cell_refinement 'SAINT v.7.06a (Bruker, 2003)'
_computing_data_collection 'APEX2 v.1.0-22 (Bruker Nonius, 2004)'
_computing_data_reduction 'SAINT v.7.06a'
_computing_molecular_graphics 'SHELXTL v.6.10'
_computing_publication_material 'SHELXTL v.6.10'
_computing_structure_refinement 'SHELXTL v.6.10'
_computing_structure_solution 'SHELXTL v.6.10 (Sheldrick, 2000)'
_diffrn_ambient_temperature 120(2)
_diffrn_measured_fraction_theta_full 0.967
_diffrn_measured_fraction_theta_max 0.967
_diffrn_measurement_device_type 'Bruker-Nonius X8APEX-II CCD'
_diffrn_measurement_method 'thin-slice \w and \f scans'
_diffrn_radiation_monochromator graphite
_diffrn_radiation_source 'fine-focus sealed tube'
_diffrn_radiation_type MoK\a
_diffrn_radiation_wavelength 0.71073
_diffrn_reflns_av_R_equivalents 0.0468
_diffrn_reflns_av_sigmaI/netI 0.0663
_diffrn_reflns_limit_h_max 4
_diffrn_reflns_limit_h_min -4
_diffrn_reflns_limit_k_max 9
_diffrn_reflns_limit_k_min -9
_diffrn_reflns_limit_l_max 20
_diffrn_reflns_limit_l_min -21
_diffrn_reflns_number 6319
_diffrn_reflns_theta_full 25.12
_diffrn_reflns_theta_max 25.12
_diffrn_reflns_theta_min 4.31
_diffrn_standards_number 0
_exptl_absorpt_coefficient_mu 0.838
_exptl_absorpt_correction_T_max 0.975
_exptl_absorpt_correction_T_min 0.704
_exptl_absorpt_correction_type multi-scan
_exptl_absorpt_process_details
;
 SADABS v.2.10 (Sheldrick, 2003)
 Ratio of minimum to maximum apparent transmission:  0.721852
;
_exptl_crystal_colour colourless
_exptl_crystal_density_diffrn 1.656
_exptl_crystal_density_method 'not measured'
_exptl_crystal_description needle
_exptl_crystal_F_000 264
_exptl_crystal_size_max 0.35
_exptl_crystal_size_mid 0.03
_exptl_crystal_size_min 0.03
_refine_diff_density_max 0.411
_refine_diff_density_min -0.299
_refine_ls_extinction_method none
_refine_ls_goodness_of_fit_ref 1.041
_refine_ls_hydrogen_treatment constr
_refine_ls_matrix_type full
_refine_ls_number_parameters 145
_refine_ls_number_reflns 1827
_refine_ls_number_restraints 0
_refine_ls_restrained_S_all 1.041
_refine_ls_R_factor_all 0.0631
_refine_ls_R_factor_gt 0.0367
_refine_ls_shift/su_max 0.000
_refine_ls_shift/su_mean 0.000
_refine_ls_structure_factor_coef Fsqd
_refine_ls_weighting_details 'calc w=1/[\s^2^(Fo^2^)+(0.0339P)^2^] where P=(Fo^2^+2Fc^2^)/3'
_refine_ls_weighting_scheme calc
_refine_ls_wR_factor_gt 0.0754
_refine_ls_wR_factor_ref 0.0806
_reflns_number_gt 1313
_reflns_number_total 1827
_reflns_threshold_expression I>2\s(I)
_cod_data_source_file gp5044.cif
_cod_data_source_block 3
_cod_database_code 2104975
_cod_database_fobs_code 2104975

loop_
_symmetry_equiv_pos_as_xyz
'x, y, z'
'-x, -y, -z'

loop_
_atom_site_type_symbol
_atom_site_label
_atom_site_fract_x
_atom_site_fract_y
_atom_site_fract_z
_atom_site_U_iso_or_equiv
_atom_site_adp_type
_atom_site_calc_flag
_atom_site_refinement_flags
_atom_site_occupancy
_atom_site_symmetry_multiplicity
_atom_site_disorder_assembly
_atom_site_disorder_group
O O1 0.2055(5) 1.2310(2) 0.18353(11) 0.0278(5) Uani d . 1 1 . .
C C1 0.0282(7) 0.9539(3) 0.18013(16) 0.0159(7) Uani d . 1 1 . .
C C2 -0.1146(7) 0.8213(4) 0.21890(16) 0.0162(7) Uani d . 1 1 . .
Cl Cl2 -0.30351(19) 0.85462(10) 0.31062(4) 0.0255(2) Uani d . 1 1 . .
C C3 -0.1086(7) 0.6606(3) 0.18701(17) 0.0183(7) Uani d . 1 1 . .
H H3 -0.2003 0.5710 0.2149 0.022 Uiso calc R 1 1 . .
C C4 0.0317(7) 0.6327(4) 0.11464(17) 0.0190(7) Uani d . 1 1 . .
H H4 0.0347 0.5236 0.0920 0.023 Uiso calc R 1 1 . .
C C5 0.1685(7) 0.7627(3) 0.07462(15) 0.0141(7) Uani d . 1 1 . .
Cl Cl5 0.34316(19) 0.72875(9) -0.01745(4) 0.0196(2) Uani d . 1 1 . .
C C6 0.1683(7) 0.9211(4) 0.10660(16) 0.0167(7) Uani d . 1 1 . .
H H6 0.2644 1.0091 0.0784 0.020 Uiso calc R 1 1 . .
C C7 0.0427(8) 1.1240(4) 0.21324(17) 0.0215(7) Uani d . 1 1 . .
H H7 -0.0827 1.1511 0.2605 0.026 Uiso calc R 1 1 . .
O O1A 0.0815(13) 0.9457(5) 0.5114(3) 0.0444(13) Uani d P 0.50 1 . 1
C C7A 0.2594(15) 0.8383(8) 0.5478(3) 0.0272(16) Uani d P 0.50 1 A 1
H H7A 0.3169 0.8724 0.5955 0.033 Uiso calc PR 0.50 1 A 1
H H4A 0.3142 0.7827 0.5433 0.033 Uiso d PR 0.50 1 A 2
C C1A 0.3878(7) 0.6681(4) 0.52552(17) 0.0208(7) Uani d . 1 1 . .
C C2A 0.5752(7) 0.5422(4) 0.57071(16) 0.0209(7) Uani d . 1 1 A .
Cl Cl2A 0.6697(2) 0.59588(10) 0.66033(4) 0.0281(2) Uani d . 1 1 . .
C C3A 0.6859(7) 0.3776(4) 0.54496(17) 0.0214(7) Uani d . 1 1 . .
H H3A 0.8143 0.2943 0.5759 0.026 Uiso calc R 1 1 A .

loop_
_atom_site_aniso_label
_atom_site_aniso_U_11
_atom_site_aniso_U_22
_atom_site_aniso_U_33
_atom_site_aniso_U_12
_atom_site_aniso_U_13
_atom_site_aniso_U_23
O1 0.0415(14) 0.0172(11) 0.0262(13) -0.0113(10) 0.0022(11) -0.0015(10)
C1 0.0165(16) 0.0139(16) 0.0168(17) -0.0006(13) -0.0031(14) 0.0028(13)
C2 0.0107(16) 0.0236(17) 0.0139(17) -0.0006(13) -0.0034(13) 0.0044(13)
Cl2 0.0262(5) 0.0317(5) 0.0187(5) -0.0070(4) 0.0022(4) 0.0043(3)
C3 0.0161(17) 0.0152(16) 0.0244(19) -0.0045(13) -0.0036(14) 0.0082(14)
C4 0.0196(17) 0.0123(16) 0.0265(19) -0.0041(13) -0.0074(15) 0.0004(13)
C5 0.0121(16) 0.0142(15) 0.0156(17) -0.0006(12) -0.0021(13) 0.0010(13)
Cl5 0.0244(4) 0.0167(4) 0.0179(4) -0.0044(3) 0.0003(3) -0.0001(3)
C6 0.0133(16) 0.0164(16) 0.0206(18) -0.0027(13) -0.0038(14) 0.0070(13)
C7 0.0226(18) 0.0171(17) 0.0236(19) 0.0014(14) -0.0022(15) 0.0007(14)
O1A 0.056(4) 0.017(3) 0.056(4) 0.012(3) -0.018(3) -0.003(3)
C7A 0.037(4) 0.015(4) 0.029(4) -0.005(3) 0.002(3) -0.003(3)
C1A 0.0169(17) 0.0193(17) 0.0262(19) -0.0054(14) 0.0035(15) 0.0047(14)
C2A 0.0152(16) 0.0254(18) 0.0223(18) -0.0066(14) 0.0032(14) 0.0065(14)
Cl2A 0.0245(5) 0.0387(5) 0.0218(5) -0.0074(4) -0.0022(4) 0.0042(4)
C3A 0.0148(17) 0.0251(18) 0.0232(19) -0.0021(13) 0.0026(14) 0.0113(15)

loop_
_atom_type_symbol
_atom_type_description
_atom_type_scat_dispersion_real
_atom_type_scat_dispersion_imag
_atom_type_scat_source
C C 0.0033 0.0016 'International Tables Vol C Tables 4.2.6.8 and 6.1.1.4'
H H 0.0000 0.0000 'International Tables Vol C Tables 4.2.6.8 and 6.1.1.4'
O O 0.0106 0.0060 'International Tables Vol C Tables 4.2.6.8 and 6.1.1.4'
Cl Cl 0.1484 0.1585 'International Tables Vol C Tables 4.2.6.8 and 6.1.1.4'

loop_
_geom_angle_atom_site_label_1
_geom_angle_atom_site_label_2
_geom_angle_atom_site_label_3
_geom_angle_site_symmetry_1
_geom_angle_site_symmetry_3
_geom_angle
C6 C1 C2 . . 117.6(2)
C6 C1 C7 . . 118.9(2)
C2 C1 C7 . . 123.5(3)
C3 C2 C1 . . 121.8(3)
C3 C2 Cl2 . . 118.1(2)
C1 C2 Cl2 . . 120.1(2)
C4 C3 C2 . . 119.1(2)
C4 C3 H3 . . 120.5
C2 C3 H3 . . 120.5
C3 C4 C5 . . 120.2(3)
C3 C4 H4 . . 119.9
C5 C4 H4 . . 119.9
C6 C5 C4 . . 120.7(3)
C6 C5 Cl5 . . 118.8(2)
C4 C5 Cl5 . . 120.4(2)
C5 C6 C1 . . 120.6(2)
C5 C6 H6 . . 119.7
C1 C6 H6 . . 119.7
O1 C7 C1 . . 123.7(3)
O1 C7 H7 . . 118.2
C1 C7 H7 . . 118.2
O1A C7A C1A . . 125.5(6)
O1A C7A H7A . . 117.2
C1A C7A H7A . . 117.2
C3A C1A C7A 2_666 . 116.6(4)
C3A C1A C2A 2_666 . 118.8(3)
C7A C1A C2A . . 124.5(4)
C3A C1A H4A 2_666 . 120.7
C2A C1A H4A . . 120.5
C3A C2A C1A . . 120.7(3)
C3A C2A Cl2A . . 119.4(2)
C1A C2A Cl2A . . 119.9(2)
C2A C3A C1A . 2_666 120.4(3)
C2A C3A H3A . . 119.8
C1A C3A H3A 2_666 . 119.8

loop_
_geom_bond_atom_site_label_1
_geom_bond_atom_site_label_2
_geom_bond_site_symmetry_2
_geom_bond_distance
O1 C7 . 1.212(3)
C1 C6 . 1.395(4)
C1 C2 . 1.397(4)
C1 C7 . 1.477(4)
C2 C3 . 1.386(4)
C2 Cl2 . 1.750(3)
C3 C4 . 1.372(4)
C3 H3 . 0.950
C4 C5 . 1.381(4)
C4 H4 . 0.950
C5 C6 . 1.374(4)
C5 Cl5 . 1.739(3)
C6 H6 . 0.950
C7 H7 . 0.950
O1A C7A . 1.210(6)
C7A C1A . 1.400(6)
C7A H7A . 0.950
C1A C3A 2_666 1.377(4)
C1A C2A . 1.407(4)
C1A H4A . 0.950
C2A C3A . 1.369(4)
C2A Cl2A . 1.741(3)
C3A C1A 2_666 1.377(4)
C3A H3A . 0.950

loop_
_geom_torsion_atom_site_label_1
_geom_torsion_atom_site_label_2
_geom_torsion_atom_site_label_3
_geom_torsion_atom_site_label_4
_geom_torsion_site_symmetry_1
_geom_torsion_site_symmetry_4
_geom_torsion
C6 C1 C2 C3 . . 2.0(4)
C7 C1 C2 C3 . . -177.0(3)
C6 C1 C2 Cl2 . . -178.6(2)
C7 C1 C2 Cl2 . . 2.3(4)
C1 C2 C3 C4 . . -2.0(4)
Cl2 C2 C3 C4 . . 178.7(2)
C2 C3 C4 C5 . . 0.8(4)
C3 C4 C5 C6 . . 0.4(4)
C3 C4 C5 Cl5 . . -179.4(2)
C4 C5 C6 C1 . . -0.3(4)
Cl5 C5 C6 C1 . . 179.5(2)
C2 C1 C6 C5 . . -0.9(4)
C7 C1 C6 C5 . . 178.2(3)
C6 C1 C7 O1 . . -8.8(4)
C2 C1 C7 O1 . . 170.2(3)
O1A C7A C1A C3A . 2_666 2.4(7)
O1A C7A C1A C2A . . -175.8(5)
C3A C1A C2A C3A 2_666 . 0.6(5)
C7A C1A C2A C3A . . 178.8(3)
C3A C1A C2A Cl2A 2_666 . -179.6(2)
C7A C1A C2A Cl2A . . -1.4(5)
C1A C2A C3A C1A . 2_666 -0.6(5)
Cl2A C2A C3A C1A . 2_666 179.6(2)
